data_7101209
loop_
_publ_author_name
'Dirk Walther'
'Reinald Fischer'
'Helmar Gorls'
'Jens Langer'
'Astrid Malassa'
'Gavin Vaughan'

_publ_section_title
;
A Key Step of the Formation of Acrylic Acid from CO~2~ and
Ethylene: The Transformation of a Nickelalactone into a
Nickel-acrylate Complex
;
_journal_issue 23
_journal_name_full 'Chemical Communications'
_journal_paper_doi 10.1039/b603540j
_journal_year 2006
_chemical_formula_sum 'C37 H39 N Ni O4 P2'
_chemical_formula_weight 682.34
_chemical_name_systematic
;
?
;
_space_group_IT_number 14
_symmetry_cell_setting monoclinic
_symmetry_space_group_name_Hall '-P 2ybc'
_symmetry_space_group_name_H-M 'P 1 21/c 1'
_atom_sites_solution_hydrogens geom
_atom_sites_solution_primary direct
_atom_sites_solution_secondary difmap
_audit_creation_method SHELXL-97
_cell_angle_alpha 90.00
_cell_angle_beta 93.078(2)
_cell_angle_gamma 90.00
_cell_formula_units_Z 4
_cell_length_a 18.3457(7)
_cell_length_b 8.2770(4)
_cell_length_c 22.1729(9)
_cell_measurement_temperature 183(2)
_cell_volume 3362.0(2)
_computing_cell_refinement DENZO
_computing_data_collection COLLECT
_computing_data_reduction DENZO
_computing_molecular_graphics SHELXTL/PC
_computing_publication_material SHELXL-97
_computing_structure_refinement 'SHELXL-97 (Sheldrick, 1997)'
_computing_structure_solution 'SHELXS-97 (Sheldrick, 1990)'
_diffrn_ambient_temperature 183(2)
_diffrn_measured_fraction_theta_full 0.986
_diffrn_measured_fraction_theta_max 0.986
_diffrn_measurement_device_type KappaCCD
_diffrn_measurement_method 'phi- + omega-scan'
_diffrn_radiation_monochromator graphite
_diffrn_radiation_source 'fine-focus sealed tube'
_diffrn_radiation_type MoK\a
_diffrn_radiation_wavelength 0.71073
_diffrn_reflns_av_R_equivalents 0.1376
_diffrn_reflns_av_sigmaI/netI 0.1364
_diffrn_reflns_limit_h_max 23
_diffrn_reflns_limit_h_min -23
_diffrn_reflns_limit_k_max 9
_diffrn_reflns_limit_k_min -10
_diffrn_reflns_limit_l_max 28
_diffrn_reflns_limit_l_min -27
_diffrn_reflns_number 21829
_diffrn_reflns_theta_full 27.54
_diffrn_reflns_theta_max 27.54
_diffrn_reflns_theta_min 4.29
_exptl_absorpt_coefficient_mu 0.713
_exptl_absorpt_correction_type none
_exptl_crystal_colour yellow
_exptl_crystal_density_diffrn 1.348
_exptl_crystal_density_method 'not measured'
_exptl_crystal_description prism
_exptl_crystal_F_000 1432
_exptl_crystal_size_max 0.03
_exptl_crystal_size_mid 0.03
_exptl_crystal_size_min 0.02
_refine_diff_density_max 0.705
_refine_diff_density_min -0.460
_refine_diff_density_rms 0.097
_refine_ls_extinction_method none
_refine_ls_goodness_of_fit_ref 1.058
_refine_ls_hydrogen_treatment constr
_refine_ls_matrix_type full
_refine_ls_number_parameters 406
_refine_ls_number_reflns 7646
_refine_ls_number_restraints 0
_refine_ls_restrained_S_all 1.058
_refine_ls_R_factor_all 0.1679
_refine_ls_R_factor_gt 0.0782
_refine_ls_shift/su_max 0.000
_refine_ls_shift/su_mean 0.000
_refine_ls_structure_factor_coef Fsqd
_refine_ls_weighting_details 'calc w=1/[\s^2^(Fo^2^)+(0.0827P)^2^+3.8020P] where P=(Fo^2^+2Fc^2^)/3'
_refine_ls_weighting_scheme calc
_refine_ls_wR_factor_gt 0.1718
_refine_ls_wR_factor_ref 0.2182
_reflns_number_gt 3956
_reflns_number_total 7646
_reflns_threshold_expression >2sigma(I)
_cod_data_source_file b603540j.txt
_cod_depositor_comments
;
The following automatic conversions were performed:
'_exptl_absorpt_correction_type' value 'NONE' changed to 'none' according
to '/home/saulius/struct/CIF-dictionaries/cif_core.dic' dictionary named
'cif_core.dic' version 2.4.1 from 2010-06-29.

Automatic conversion script
Id: cif_fix_enum 1527 2010-12-29 10:47:43Z saulius 
;
_cod_original_sg_symbol_H-M P2(1)/c
_cod_original_formula_sum 'C33 H31 N Ni O3 P2, C4 H8 O'
_cod_database_code 7101209

loop_
_symmetry_equiv_pos_as_xyz
'x, y, z'
'-x, y+1/2, -z+1/2'
'-x, -y, -z'
'x, -y-1/2, z-1/2'

loop_
_atom_site_label
_atom_site_type_symbol
_atom_site_fract_x
_atom_site_fract_y
_atom_site_fract_z
_atom_site_U_iso_or_equiv
_atom_site_adp_type
_atom_site_occupancy
_atom_site_symmetry_multiplicity
_atom_site_calc_flag
_atom_site_refinement_flags
Ni Ni 0.77039(4) 0.15287(8) 0.05920(3) 0.0347(2) Uani 1 1 d .
P1 P 0.66613(8) -0.14554(19) 0.13904(7) 0.0411(4) Uani 1 1 d .
P2 P 0.75552(7) -0.08710(17) 0.02750(6) 0.0350(3) Uani 1 1 d .
O1 O 0.7855(2) 0.3581(5) 0.09485(19) 0.0482(10) Uani 1 1 d .
O2 O 0.8504(3) 0.4952(6) 0.1647(3) 0.091(2) Uani 1 1 d .
O3 O 0.6218(2) -0.0052(5) 0.1185(2) 0.0544(11) Uani 1 1 d .
N1 N 0.6946(2) 0.2602(5) 0.0077(2) 0.0407(11) Uani 1 1 d .
C1 C 0.8550(3) 0.0838(7) 0.1079(3) 0.0430(13) Uani 1 1 d .
H1A H 0.8463 -0.0237 0.1257 0.052 Uiso 1 1 calc R
H1B H 0.8981 0.0767 0.0830 0.052 Uiso 1 1 calc R
C2 C 0.8675(3) 0.2088(7) 0.1571(3) 0.0471(14) Uani 1 1 d .
H2A H 0.8463 0.1700 0.1946 0.057 Uiso 1 1 calc R
H2B H 0.9206 0.2242 0.1655 0.057 Uiso 1 1 calc R
C3 C 0.8332(4) 0.3665(7) 0.1387(3) 0.0532(16) Uani 1 1 d .
C4 C 0.6302(4) 0.2855(12) 0.0280(4) 0.096(3) Uani 1 1 d .
H4A H 0.6186 0.2380 0.0653 0.115 Uiso 1 1 calc R
C5 C 0.5781(6) 0.3800(15) -0.0032(5) 0.142(6) Uani 1 1 d .
H5A H 0.5298 0.3855 0.0101 0.170 Uiso 1 1 calc R
C6 C 0.5963(5) 0.4633(10) -0.0520(4) 0.079(2) Uani 1 1 d .
H6A H 0.5630 0.5368 -0.0715 0.095 Uiso 1 1 calc R
C7 C 0.6627(5) 0.4394(9) -0.0722(3) 0.070(2) Uani 1 1 d .
H7A H 0.6773 0.4941 -0.1073 0.085 Uiso 1 1 calc R
C8 C 0.7089(4) 0.3359(9) -0.0421(3) 0.0624(18) Uani 1 1 d .
H8A H 0.7550 0.3170 -0.0583 0.075 Uiso 1 1 calc R
C9 C 0.7228(3) -0.1002(7) 0.2055(3) 0.0443(13) Uani 1 1 d .
C10 C 0.7086(4) 0.0432(8) 0.2356(3) 0.0575(17) Uani 1 1 d .
H10A H 0.6713 0.1134 0.2199 0.069 Uiso 1 1 calc R
C11 C 0.7478(4) 0.0842(10) 0.2876(3) 0.069(2) Uani 1 1 d .
H11A H 0.7368 0.1816 0.3078 0.083 Uiso 1 1 calc R
C12 C 0.8027(4) -0.0142(10) 0.3108(3) 0.0649(19) Uani 1 1 d .
H12A H 0.8298 0.0145 0.3470 0.078 Uiso 1 1 calc R
C13 C 0.8180(4) -0.1551(9) 0.2809(3) 0.0601(17) Uani 1 1 d .
H13A H 0.8564 -0.2230 0.2963 0.072 Uiso 1 1 calc R
C14 C 0.7780(3) -0.1990(8) 0.2286(3) 0.0528(16) Uani 1 1 d .
H14A H 0.7887 -0.2972 0.2088 0.063 Uiso 1 1 calc R
C15 C 0.6080(3) -0.3091(7) 0.1606(3) 0.0418(13) Uani 1 1 d .
C16 C 0.5378(3) -0.2674(8) 0.1748(3) 0.0525(15) Uani 1 1 d .
H16A H 0.5231 -0.1574 0.1727 0.063 Uiso 1 1 calc R
C17 C 0.4888(4) -0.3833(10) 0.1919(3) 0.068(2) Uani 1 1 d .
H17A H 0.4408 -0.3528 0.2016 0.082 Uiso 1 1 calc R
C18 C 0.5097(4) -0.5431(11) 0.1950(3) 0.068(2) Uani 1 1 d .
H18A H 0.4765 -0.6221 0.2081 0.082 Uiso 1 1 calc R
C19 C 0.5779(5) -0.5891(10) 0.1794(4) 0.086(3) Uani 1 1 d .
H19A H 0.5912 -0.7001 0.1791 0.104 Uiso 1 1 calc R
C20 C 0.6286(4) -0.4682(9) 0.1635(5) 0.085(3) Uani 1 1 d .
H20A H 0.6769 -0.4979 0.1549 0.102 Uiso 1 1 calc R
C21 C 0.7236(3) -0.2327(7) 0.0832(3) 0.0408(13) Uani 1 1 d .
H21A H 0.6959 -0.3194 0.0614 0.049 Uiso 1 1 calc R
H21B H 0.7666 -0.2831 0.1045 0.049 Uiso 1 1 calc R
C22 C 0.8359(3) -0.1847(7) -0.0005(2) 0.0377(13) Uani 1 1 d .
C23 C 0.8460(3) -0.3510(7) 0.0017(3) 0.0464(14) Uani 1 1 d .
H23A H 0.8121 -0.4182 0.0207 0.056 Uiso 1 1 calc R
C24 C 0.9069(4) -0.4184(9) -0.0244(3) 0.0603(18) Uani 1 1 d .
H24A H 0.9138 -0.5321 -0.0233 0.072 Uiso 1 1 calc R
C25 C 0.9570(4) -0.3225(11) -0.0517(3) 0.069(2) Uani 1 1 d .
H25A H 0.9981 -0.3695 -0.0693 0.083 Uiso 1 1 calc R
C26 C 0.9466(3) -0.1572(9) -0.0533(3) 0.0547(16) Uani 1 1 d .
H26A H 0.9808 -0.0895 -0.0718 0.066 Uiso 1 1 calc R
C27 C 0.8865(3) -0.0907(8) -0.0280(3) 0.0472(14) Uani 1 1 d .
H27A H 0.8798 0.0230 -0.0295 0.057 Uiso 1 1 calc R
C28 C 0.6886(3) -0.1070(7) -0.0363(3) 0.0430(14) Uani 1 1 d .
C29 C 0.7109(4) -0.1195(9) -0.0952(3) 0.0590(18) Uani 1 1 d .
H29A H 0.7613 -0.1319 -0.1020 0.071 Uiso 1 1 calc R
C30 C 0.6607(4) -0.1140(9) -0.1439(3) 0.069(2) Uani 1 1 d .
H30A H 0.6766 -0.1204 -0.1839 0.083 Uiso 1 1 calc R
C31 C 0.5868(5) -0.0990(9) -0.1339(4) 0.075(2) Uani 1 1 d .
H31A H 0.5520 -0.0980 -0.1672 0.090 Uiso 1 1 calc R
C32 C 0.5643(4) -0.0858(9) -0.0774(4) 0.067(2) Uani 1 1 d .
H32A H 0.5138 -0.0733 -0.0713 0.080 Uiso 1 1 calc R
C33 C 0.6139(3) -0.0904(9) -0.0275(3) 0.0573(17) Uani 1 1 d .
H33A H 0.5971 -0.0823 0.0122 0.069 Uiso 1 1 calc R
O1T O 1.0891(4) -0.2137(7) 0.1240(3) 0.0938(19) Uani 1 1 d .
C1T C 1.1101(5) -0.1193(10) 0.1718(4) 0.085(3) Uani 1 1 d .
H1TA H 1.1376 -0.0247 0.1579 0.102 Uiso 1 1 calc R
H1TB H 1.1422 -0.1813 0.2006 0.102 Uiso 1 1 calc R
C2T C 1.0439(6) -0.0639(13) 0.2022(4) 0.103(4) Uani 1 1 d .
H2TA H 1.0547 -0.0410 0.2456 0.124 Uiso 1 1 calc R
H2TB H 1.0218 0.0327 0.1823 0.124 Uiso 1 1 calc R
C3T C 0.9976(6) -0.2068(17) 0.1933(6) 0.119(4) Uani 1 1 d .
H3TA H 0.9453 -0.1772 0.1938 0.143 Uiso 1 1 calc R
H3TB H 1.0087 -0.2878 0.2253 0.143 Uiso 1 1 calc R
C4T C 1.0155(6) -0.2729(12) 0.1314(5) 0.099(3) Uani 1 1 d .
H4TA H 1.0140 -0.3925 0.1309 0.119 Uiso 1 1 calc R
H4TB H 0.9811 -0.2310 0.0992 0.119 Uiso 1 1 calc R

loop_
_atom_site_aniso_label
_atom_site_aniso_U_11
_atom_site_aniso_U_22
_atom_site_aniso_U_33
_atom_site_aniso_U_23
_atom_site_aniso_U_13
_atom_site_aniso_U_12
Ni 0.0343(4) 0.0316(4) 0.0383(4) -0.0008(3) 0.0039(3) 0.0009(3)
P1 0.0379(7) 0.0363(8) 0.0498(8) 0.0029(7) 0.0081(7) 0.0023(6)
P2 0.0329(7) 0.0340(7) 0.0378(7) -0.0022(6) -0.0002(6) 0.0036(6)
O1 0.045(2) 0.036(2) 0.063(3) -0.0012(19) -0.011(2) 0.0017(18)
O2 0.095(4) 0.054(3) 0.119(5) -0.035(3) -0.044(4) 0.018(3)
O3 0.053(2) 0.047(3) 0.063(3) 0.007(2) 0.008(2) 0.007(2)
N1 0.039(3) 0.034(3) 0.049(3) -0.004(2) 0.001(2) -0.002(2)
C1 0.039(3) 0.039(3) 0.051(3) -0.001(3) 0.003(3) -0.003(2)
C2 0.047(3) 0.046(4) 0.047(3) -0.006(3) -0.007(3) 0.001(3)
C3 0.054(4) 0.038(4) 0.067(4) -0.016(3) -0.002(3) -0.003(3)
C4 0.072(5) 0.121(8) 0.099(6) 0.067(6) 0.039(5) 0.051(5)
C5 0.097(7) 0.178(11) 0.157(10) 0.115(9) 0.062(7) 0.099(8)
C6 0.094(6) 0.075(5) 0.068(5) 0.022(4) 0.003(5) 0.048(5)
C7 0.105(6) 0.063(5) 0.043(4) 0.017(3) -0.002(4) 0.006(4)
C8 0.061(4) 0.076(5) 0.051(4) 0.020(4) 0.011(3) 0.011(4)
C9 0.042(3) 0.039(3) 0.052(3) 0.000(3) 0.015(3) -0.003(3)
C10 0.058(4) 0.053(4) 0.063(4) -0.010(3) 0.015(3) 0.010(3)
C11 0.077(5) 0.070(5) 0.062(4) -0.019(4) 0.016(4) -0.001(4)
C12 0.059(4) 0.088(6) 0.048(4) -0.004(4) 0.007(3) -0.013(4)
C13 0.061(4) 0.065(4) 0.054(4) 0.006(4) -0.005(3) -0.002(4)
C14 0.053(4) 0.050(4) 0.055(4) -0.001(3) 0.009(3) -0.002(3)
C15 0.042(3) 0.040(3) 0.042(3) 0.004(2) -0.006(3) -0.003(2)
C16 0.049(4) 0.051(4) 0.059(4) -0.007(3) 0.013(3) -0.008(3)
C17 0.060(4) 0.076(6) 0.071(5) -0.010(4) 0.024(4) -0.015(4)
C18 0.067(5) 0.085(6) 0.052(4) 0.011(4) 0.002(4) -0.032(4)
C19 0.081(6) 0.059(5) 0.118(7) 0.037(5) 0.001(5) -0.005(4)
C20 0.050(4) 0.059(5) 0.144(8) 0.031(5) -0.004(5) 0.001(3)
C21 0.039(3) 0.037(3) 0.047(3) 0.000(2) 0.005(3) -0.001(2)
C22 0.035(3) 0.045(3) 0.033(3) -0.005(2) -0.002(2) 0.009(2)
C23 0.053(3) 0.042(3) 0.045(3) -0.003(3) 0.003(3) 0.011(3)
C24 0.066(4) 0.061(4) 0.054(4) -0.002(3) 0.002(4) 0.027(4)
C25 0.053(4) 0.102(6) 0.053(4) -0.010(4) 0.006(3) 0.032(4)
C26 0.039(3) 0.066(4) 0.061(4) -0.002(3) 0.011(3) 0.007(3)
C27 0.040(3) 0.053(4) 0.049(3) -0.005(3) 0.001(3) 0.009(3)
C28 0.041(3) 0.041(3) 0.046(3) -0.002(2) -0.007(3) 0.008(2)
C29 0.059(4) 0.071(5) 0.046(4) -0.011(3) -0.003(3) 0.007(3)
C30 0.081(5) 0.078(5) 0.048(4) -0.013(3) -0.010(4) 0.022(4)
C31 0.087(6) 0.057(4) 0.075(5) -0.014(4) -0.046(5) 0.015(4)
C32 0.050(4) 0.073(5) 0.076(5) -0.016(4) -0.019(4) 0.016(3)
C33 0.044(3) 0.069(4) 0.058(4) -0.006(3) -0.006(3) 0.006(3)
O1T 0.133(6) 0.070(4) 0.079(4) -0.002(3) 0.021(4) 0.016(4)
C1T 0.091(6) 0.066(6) 0.095(6) 0.013(5) -0.015(5) -0.001(4)
C2T 0.138(9) 0.100(8) 0.069(5) -0.020(5) -0.016(6) 0.050(7)
C3T 0.083(7) 0.149(11) 0.123(9) 0.048(8) -0.024(7) 0.007(7)
C4T 0.105(8) 0.079(6) 0.112(8) -0.023(6) -0.008(6) 0.001(6)

loop_
_atom_type_symbol
_atom_type_description
_atom_type_scat_dispersion_real
_atom_type_scat_dispersion_imag
_atom_type_scat_source
C C 0.0033 0.0016 'International Tables Vol C Tables 4.2.6.8 and 6.1.1.4'
H H 0.0000 0.0000 'International Tables Vol C Tables 4.2.6.8 and 6.1.1.4'
N N 0.0061 0.0033 'International Tables Vol C Tables 4.2.6.8 and 6.1.1.4'
O O 0.0106 0.0060 'International Tables Vol C Tables 4.2.6.8 and 6.1.1.4'
P P 0.1023 0.0942 'International Tables Vol C Tables 4.2.6.8 and 6.1.1.4'
Ni Ni 0.3393 1.1124 'International Tables Vol C Tables 4.2.6.8 and 6.1.1.4'

loop_
_geom_angle_atom_site_label_1
_geom_angle_atom_site_label_2
_geom_angle_atom_site_label_3
_geom_angle
O1 Ni C1 86.4(2)
O1 Ni N1 85.42(17)
C1 Ni N1 169.4(2)
O1 Ni P2 174.52(13)
C1 Ni P2 89.62(18)
N1 Ni P2 99.00(14)
O3 P1 C9 112.0(3)
O3 P1 C15 110.4(3)
C9 P1 C15 105.3(3)
O3 P1 C21 115.6(3)
C9 P1 C21 108.1(3)
C15 P1 C21 104.7(3)
C22 P2 C28 102.6(2)
C22 P2 C21 103.4(3)
C28 P2 C21 103.6(3)
C22 P2 Ni 115.89(19)
C28 P2 Ni 114.18(19)
C21 P2 Ni 115.48(19)
C3 O1 Ni 116.6(4)
C4 N1 C8 116.2(6)
C4 N1 Ni 119.9(5)
C8 N1 Ni 122.7(4)
C2 C1 Ni 106.7(4)
C3 C2 C1 110.8(5)
O2 C3 O1 123.2(6)
O2 C3 C2 121.9(6)
O1 C3 C2 114.9(5)
N1 C4 C5 122.0(7)
C6 C5 C4 119.8(8)
C7 C6 C5 117.8(7)
C6 C7 C8 119.0(7)
N1 C8 C7 124.8(7)
C14 C9 C10 118.5(6)
C14 C9 P1 124.3(5)
C10 C9 P1 117.2(5)
C11 C10 C9 120.8(7)
C10 C11 C12 120.7(7)
C11 C12 C13 119.0(7)
C12 C13 C14 120.8(7)
C9 C14 C13 120.1(6)
C20 C15 C16 119.0(6)
C20 C15 P1 124.7(5)
C16 C15 P1 116.3(4)
C17 C16 C15 121.1(7)
C16 C17 C18 119.8(7)
C19 C18 C17 120.7(7)
C18 C19 C20 119.0(8)
C15 C20 C19 120.4(8)
P1 C21 P2 114.4(3)
C27 C22 C23 118.9(5)
C27 C22 P2 118.6(4)
C23 C22 P2 122.4(5)
C22 C23 C24 119.1(6)
C25 C24 C23 121.2(7)
C24 C25 C26 119.1(6)
C27 C26 C25 119.8(7)
C22 C27 C26 121.8(6)
C29 C28 C33 118.5(6)
C29 C28 P2 120.8(5)
C33 C28 P2 120.3(5)
C30 C29 C28 120.8(7)
C29 C30 C31 119.5(7)
C32 C31 C30 120.5(6)
C31 C32 C33 121.2(7)
C32 C33 C28 119.6(7)
C1T O1T C4T 109.3(7)
O1T C1T C2T 109.1(8)
C3T C2T C1T 99.9(8)
C2T C3T C4T 105.0(9)
O1T C4T C3T 103.1(8)

loop_
_geom_bond_atom_site_label_1
_geom_bond_atom_site_label_2
_geom_bond_distance
Ni O1 1.888(4)
Ni C1 1.929(6)
Ni N1 1.964(5)
Ni P2 2.1197(16)
P1 O3 1.476(4)
P1 C9 1.796(6)
P1 C15 1.803(6)
P1 C21 1.817(6)
P2 C22 1.820(5)
P2 C28 1.831(5)
P2 C21 1.844(6)
O1 C3 1.275(7)
O2 C3 1.244(7)
N1 C4 1.303(9)
N1 C8 1.308(8)
C1 C2 1.512(8)
C2 C3 1.496(9)
C4 C5 1.390(10)
C5 C6 1.340(12)
C6 C7 1.336(11)
C7 C8 1.355(9)
C9 C14 1.380(9)
C9 C10 1.394(8)
C10 C11 1.367(10)
C11 C12 1.374(11)
C12 C13 1.378(10)
C13 C14 1.385(9)
C15 C20 1.370(9)
C15 C16 1.387(8)
C16 C17 1.382(9)
C17 C18 1.378(11)
C18 C19 1.371(12)
C19 C20 1.423(11)
C22 C27 1.377(8)
C22 C23 1.390(8)
C23 C24 1.402(9)
C24 C25 1.379(11)
C25 C26 1.382(10)
C26 C27 1.379(8)
C28 C29 1.394(9)
C28 C33 1.401(8)
C29 C30 1.381(9)
C30 C31 1.392(11)
C31 C32 1.344(11)
C32 C33 1.393(9)
O1T C1T 1.357(10)
O1T C4T 1.454(12)
C1T C2T 1.492(13)
C2T C3T 1.464(15)
C3T C4T 1.529(16)
